data_7213241
loop_
_publ_author_name
'Jetti, Ram K. R.'
'Xue, Feng'
'Mak, Thomas C. W.'
'Nangia, Ashwini'

_publ_section_title
;
 4-Tritylbenzoic acid. A molecular scaffold for wheel-and-axle host--guest
 inclusion compounds with a supramolecular axis
;
_journal_issue 6
_journal_name_full 'Journal of the Chemical Society, Perkin Transactions 2'
_journal_page_first 1223
_journal_paper_doi 10.1039/a909827e
_journal_year 2000
_chemical_formula_moiety '(C26 H20 O2). 0.5(C8 H10)'
_chemical_formula_sum 'C30 H25 O2'
_chemical_formula_weight 417.50
_chemical_melting_point 521.15
_chemical_name_common '4-(triphenylmethyl)benzoic acid p-xylene clathrate '
_chemical_name_systematic
; 
 ? 
;
_space_group_IT_number 2
_symmetry_cell_setting triclinic
_symmetry_space_group_name_Hall '-P 1'
_symmetry_space_group_name_H-M 'P -1'
_atom_sites_solution_hydrogens geom
_atom_sites_solution_primary direct
_atom_sites_solution_secondary difmap
_audit_creation_method SHELXL-97
_cell_angle_alpha 84.25(2)
_cell_angle_beta 87.25(2)
_cell_angle_gamma 66.66(2)
_cell_formula_units_Z 2
_cell_length_a 7.241(2)
_cell_length_b 9.011(2)
_cell_length_c 18.916(3)
_cell_measurement_reflns_used 25
_cell_measurement_temperature 293(2)
_cell_measurement_theta_max 15
_cell_measurement_theta_min 5
_cell_volume 1127.5(5)
_computing_cell_refinement 'MSC/AFC Diffractometer Control'
_computing_data_collection 'MSC/AFC Diffractometer Control'
_computing_data_reduction 'MSC/AFC Diffractometer Control'
_computing_molecular_graphics 'SHELXTL-PC (Siemens, 1990)'
_computing_structure_refinement 'SHELXL-97 (Sheldrick, 1997)'
_computing_structure_solution 'SHELXS-97 (Sheldrick, 1990)'
_diffrn_ambient_temperature 293(2)
_diffrn_measured_fraction_theta_full 1.000
_diffrn_measured_fraction_theta_max 1.000
_diffrn_measurement_device_type 'Rigaku AFC7R'
_diffrn_measurement_method '\w scan'
_diffrn_radiation_monochromator graphite
_diffrn_radiation_source
;
Rigaku RU-200 rotating-anode generator powered at 50kV and 90mA
;
_diffrn_radiation_type MoK\a
_diffrn_radiation_wavelength 0.71073
_diffrn_reflns_av_R_equivalents 0.0273
_diffrn_reflns_av_sigmaI/netI 0.0762
_diffrn_reflns_limit_h_max 8
_diffrn_reflns_limit_h_min -8
_diffrn_reflns_limit_k_max 0
_diffrn_reflns_limit_k_min -11
_diffrn_reflns_limit_l_max 23
_diffrn_reflns_limit_l_min -23
_diffrn_reflns_number 4714
_diffrn_reflns_theta_full 26.00
_diffrn_reflns_theta_max 26.00
_diffrn_reflns_theta_min 2.16
_diffrn_standards_decay_% 0.10
_diffrn_standards_interval_count 197
_diffrn_standards_number 3
_exptl_absorpt_coefficient_mu 0.075
_exptl_absorpt_correction_T_max 1.000
_exptl_absorpt_correction_T_min 0.951
_exptl_absorpt_correction_type empirical
_exptl_crystal_colour Colorless
_exptl_crystal_density_diffrn 1.230
_exptl_crystal_density_method 'not measured'
_exptl_crystal_description plate
_exptl_crystal_F_000 442
_exptl_crystal_size_max 0.60
_exptl_crystal_size_mid 0.30
_exptl_crystal_size_min 0.08
_refine_diff_density_max 0.256
_refine_diff_density_min -0.221
_refine_diff_density_rms 0.044
_refine_ls_extinction_coef 0.026(4)
_refine_ls_extinction_expression Fc^*^=kFc[1+0.001xFc^2^\l^3^/sin(2\q)]^-1/4^
_refine_ls_extinction_method SHELXL
_refine_ls_goodness_of_fit_ref 1.051
_refine_ls_hydrogen_treatment mixed
_refine_ls_matrix_type full
_refine_ls_number_parameters 290
_refine_ls_number_reflns 4414
_refine_ls_number_restraints 172
_refine_ls_restrained_S_all 1.033
_refine_ls_R_factor_all 0.1269
_refine_ls_R_factor_gt 0.0532
_refine_ls_shift/su_max 0.000
_refine_ls_shift/su_mean 0.000
_refine_ls_structure_factor_coef Fsqd
_refine_ls_weighting_details 'calc w=1/[\s^2^(Fo^2^)+(0.0834P)^2^+0.0000P] where P=(Fo^2^+2Fc^2^)/3'
_refine_ls_weighting_scheme calc
_refine_ls_wR_factor_gt 0.1480
_refine_ls_wR_factor_ref 0.1716
_reflns_number_gt 2463
_reflns_number_total 4414
_reflns_threshold_expression >2sigma(I)
_cod_data_source_file a909827esup1.cif
_cod_data_source_block 5.p-xylene
_cod_depositor_comments
;
The following automatic conversions were performed:
'_atom_site_symetry_multiplicity' tag replaced with
'_atom_site_symmetry_multiplicity'.

Automatic conversion script
Id: cif_correct_tags 1440 2010-10-19 06:21:57Z saulius 

The following automatic conversions were performed:

'_chemical_melting_point' value ' 248 deg C ' was changed to '521.15'
- it was converted from degrees Celsius(C) to
Kelvins(K).

'_symmetry_cell_setting' value 'Triclinic' changed to
'triclinic' according to
/home/saulius/struct/CIF-dictionaries/cif_core.dic dictionary named
'cif_core.dic' version 2.4.2 from
2011-04-26.

'_exptl_absorpt_correction_type' value 'Empirical'
changed to 'empirical' according to
/home/saulius/struct/CIF-dictionaries/cif_core.dic dictionary named
'cif_core.dic' version 2.4.2 from 2011-04-26.

Automatic conversion script
Id: cif_fix_values 1891 2012-01-12 08:04:46Z andrius 
;
_cod_original_cell_volume 1127.5(2)
_cod_original_sg_symbol_H-M P-1
_cod_database_code 7213241

loop_
_symmetry_equiv_pos_as_xyz
'x, y, z'
'-x, -y, -z'

loop_
_atom_site_label
_atom_site_type_symbol
_atom_site_fract_x
_atom_site_fract_y
_atom_site_fract_z
_atom_site_U_iso_or_equiv
_atom_site_adp_type
_atom_site_occupancy
_atom_site_symmetry_multiplicity
_atom_site_calc_flag
_atom_site_refinement_flags
C1 C 0.6711(3) 0.1630(2) 0.19484(10) 0.0356(5) Uani 1 1 d D
C2 C 0.5491(3) 0.1265(2) 0.25928(10) 0.0358(5) Uani 1 1 d D
C3 C 0.3512(3) 0.2365(3) 0.26872(11) 0.0436(5) Uani 1 1 d D
H3 H 0.2997 0.3298 0.2377 0.052 Uiso 1 1 calc R
C4 C 0.2303(3) 0.2105(3) 0.32268(11) 0.0460(6) Uani 1 1 d D
H4 H 0.0991 0.2858 0.3275 0.055 Uiso 1 1 calc R
C5 C 0.3028(3) 0.0731(3) 0.36977(11) 0.0438(5) Uani 1 1 d D
C6 C 0.5002(3) -0.0357(3) 0.36190(12) 0.0509(6) Uani 1 1 d D
H6 H 0.5527 -0.1267 0.3942 0.061 Uiso 1 1 calc R
C7 C 0.6206(3) -0.0106(3) 0.30665(11) 0.0465(6) Uani 1 1 d D
H7 H 0.7511 -0.0869 0.3014 0.056 Uiso 1 1 calc R
C8 C 0.1734(3) 0.0403(3) 0.42696(12) 0.0502(6) Uani 1 1 d D
O1 O -0.0164(2) 0.1183(2) 0.41974(9) 0.0738(6) Uani 1 1 d D
H1 H -0.0750 0.0940 0.4543 0.111 Uiso 1 1 calc R
O2 O 0.2506(3) -0.0625(2) 0.47825(9) 0.0713(6) Uani 1 1 d D
C9 C 0.8731(3) 0.0184(2) 0.18327(11) 0.0372(5) Uani 1 1 d D
C10 C 1.0224(3) -0.0271(3) 0.23426(12) 0.0448(5) Uani 1 1 d D
H10 H 0.9967 0.0282 0.2749 0.054 Uiso 1 1 calc R
C11 C 1.2071(3) -0.1517(3) 0.22628(13) 0.0534(6) Uani 1 1 d D
H11 H 1.3028 -0.1809 0.2618 0.064 Uiso 1 1 calc R
C12 C 1.2503(3) -0.2334(3) 0.16560(15) 0.0587(7) Uani 1 1 d D
H12 H 1.3748 -0.3176 0.1599 0.070 Uiso 1 1 calc R
C13 C 1.1072(3) -0.1886(3) 0.11394(14) 0.0563(7) Uani 1 1 d D
H13 H 1.1355 -0.2425 0.0728 0.068 Uiso 1 1 calc R
C14 C 0.9202(3) -0.0637(3) 0.12232(12) 0.0480(6) Uani 1 1 d D
H14 H 0.8254 -0.0347 0.0866 0.058 Uiso 1 1 calc R
C15 C 0.5309(3) 0.2019(3) 0.13003(10) 0.0370(5) Uani 1 1 d D
C16 C 0.4529(3) 0.0902(3) 0.11579(12) 0.0451(5) Uani 1 1 d D
H16 H 0.4872 -0.0060 0.1450 0.054 Uiso 1 1 calc R
C17 C 0.3258(3) 0.1181(3) 0.05936(12) 0.0538(6) Uani 1 1 d D
H17 H 0.2760 0.0409 0.0509 0.065 Uiso 1 1 calc R
C18 C 0.2726(4) 0.2595(3) 0.01560(13) 0.0586(7) Uani 1 1 d D
H18 H 0.1889 0.2777 -0.0229 0.070 Uiso 1 1 calc R
C19 C 0.3441(4) 0.3738(3) 0.02933(13) 0.0557(6) Uani 1 1 d D
H19 H 0.3070 0.4704 0.0003 0.067 Uiso 1 1 calc R
C20 C 0.4718(3) 0.3462(3) 0.08636(11) 0.0451(5) Uani 1 1 d D
H20 H 0.5181 0.4251 0.0953 0.054 Uiso 1 1 calc R
C21 C 0.7278(3) 0.3076(2) 0.20653(11) 0.0368(5) Uani 1 1 d D
C22 C 0.8506(3) 0.3499(3) 0.15676(12) 0.0429(5) Uani 1 1 d D
H22 H 0.8966 0.2909 0.1173 0.051 Uiso 1 1 calc R
C23 C 0.9057(3) 0.4776(3) 0.16471(13) 0.0518(6) Uani 1 1 d D
H23 H 0.9865 0.5043 0.1304 0.062 Uiso 1 1 calc R
C24 C 0.8421(4) 0.5652(3) 0.22265(14) 0.0570(7) Uani 1 1 d D
H24 H 0.8773 0.6523 0.2275 0.068 Uiso 1 1 calc R
C25 C 0.7259(4) 0.5230(3) 0.27362(14) 0.0573(7) Uani 1 1 d D
H25 H 0.6844 0.5806 0.3136 0.069 Uiso 1 1 calc R
C26 C 0.6698(3) 0.3946(3) 0.26586(12) 0.0446(5) Uani 1 1 d D
H26 H 0.5921 0.3667 0.3010 0.054 Uiso 1 1 calc R
C27 C 0.1493(5) 0.5276(4) 0.45716(15) 0.0727(8) Uani 1 1 d D
C28 C -0.0437(5) 0.6423(4) 0.45981(17) 0.0889(10) Uani 1 1 d D
H28 H -0.0765 0.7411 0.4326 0.107 Uiso 1 1 calc R
C29 C 0.1898(5) 0.3847(4) 0.49853(18) 0.0876(10) Uani 1 1 d D
H29 H 0.3191 0.3042 0.4984 0.105 Uiso 1 1 calc R
C30 C 0.3107(6) 0.5569(5) 0.4115(2) 0.1189(14) Uani 1 1 d D
H30A H 0.2545 0.6625 0.3861 0.178 Uiso 1 1 calc R
H30B H 0.3622 0.4759 0.3782 0.178 Uiso 1 1 calc R
H30C H 0.4178 0.5510 0.4411 0.178 Uiso 1 1 calc R

loop_
_atom_site_aniso_label
_atom_site_aniso_U_11
_atom_site_aniso_U_22
_atom_site_aniso_U_33
_atom_site_aniso_U_23
_atom_site_aniso_U_13
_atom_site_aniso_U_12
C1 0.0364(11) 0.0398(11) 0.0331(11) 0.0002(9) 0.0011(8) -0.0185(9)
C2 0.0326(10) 0.0438(11) 0.0353(11) -0.0022(9) 0.0009(8) -0.0200(9)
C3 0.0374(11) 0.0498(13) 0.0409(12) 0.0072(10) 0.0004(9) -0.0170(10)
C4 0.0328(11) 0.0572(14) 0.0456(13) 0.0009(11) 0.0038(9) -0.0168(10)
C5 0.0412(12) 0.0580(13) 0.0365(12) -0.0023(10) 0.0046(9) -0.0252(11)
C6 0.0487(13) 0.0544(14) 0.0437(13) 0.0102(11) 0.0037(11) -0.0181(12)
C7 0.0405(12) 0.0512(13) 0.0428(12) 0.0042(10) 0.0038(10) -0.0153(10)
C8 0.0445(13) 0.0679(15) 0.0421(13) 0.0012(12) 0.0070(10) -0.0284(12)
O1 0.0476(10) 0.1150(16) 0.0568(11) 0.0140(10) 0.0104(8) -0.0363(10)
O2 0.0606(11) 0.0869(13) 0.0548(11) 0.0204(10) 0.0121(9) -0.0246(10)
C9 0.0343(10) 0.0394(11) 0.0428(12) 0.0001(9) 0.0042(9) -0.0211(9)
C10 0.0406(12) 0.0470(12) 0.0477(13) -0.0031(10) -0.0003(10) -0.0186(10)
C11 0.0389(12) 0.0533(14) 0.0658(16) 0.0002(12) -0.0042(11) -0.0166(11)
C12 0.0388(13) 0.0478(14) 0.0846(19) -0.0114(13) 0.0026(13) -0.0109(11)
C13 0.0493(14) 0.0498(14) 0.0698(16) -0.0237(12) 0.0115(12) -0.0166(12)
C14 0.0456(13) 0.0516(13) 0.0497(14) -0.0086(11) 0.0024(11) -0.0217(11)
C15 0.0333(10) 0.0467(12) 0.0344(11) -0.0036(9) 0.0036(9) -0.0198(9)
C16 0.0442(12) 0.0534(13) 0.0433(12) 0.0013(10) -0.0028(10) -0.0261(11)
C17 0.0525(13) 0.0655(15) 0.0538(14) -0.0062(12) -0.0045(12) -0.0336(12)
C18 0.0544(14) 0.0817(18) 0.0446(14) -0.0003(13) -0.0129(11) -0.0317(14)
C19 0.0596(15) 0.0607(15) 0.0452(13) 0.0100(11) -0.0112(11) -0.0244(13)
C20 0.0487(13) 0.0479(13) 0.0441(13) 0.0011(10) -0.0038(10) -0.0257(11)
C21 0.0315(10) 0.0391(11) 0.0405(12) -0.0002(9) -0.0038(9) -0.0149(9)
C22 0.0423(12) 0.0447(12) 0.0433(12) 0.0002(10) 0.0011(10) -0.0200(10)
C23 0.0432(12) 0.0514(14) 0.0649(16) 0.0058(12) -0.0028(11) -0.0254(11)
C24 0.0524(14) 0.0417(13) 0.0830(19) -0.0034(13) -0.0076(13) -0.0247(11)
C25 0.0556(15) 0.0514(14) 0.0683(17) -0.0196(13) 0.0014(13) -0.0216(12)
C26 0.0417(12) 0.0469(13) 0.0473(13) -0.0085(10) 0.0065(10) -0.0194(10)
C27 0.083(2) 0.078(2) 0.0547(17) -0.0134(15) 0.0097(15) -0.0287(17)
C28 0.098(2) 0.084(2) 0.073(2) 0.0118(17) -0.0005(19) -0.028(2)
C29 0.072(2) 0.091(2) 0.086(2) -0.0092(19) 0.0034(18) -0.0172(18)
C30 0.126(3) 0.137(3) 0.105(3) -0.028(3) 0.045(2) -0.065(3)

loop_
_atom_type_symbol
_atom_type_description
_atom_type_scat_dispersion_real
_atom_type_scat_dispersion_imag
_atom_type_scat_source
C C 0.0033 0.0016 'International Tables Vol C Tables 4.2.6.8 and 6.1.1.4'
H H 0.0000 0.0000 'International Tables Vol C Tables 4.2.6.8 and 6.1.1.4'
O O 0.0106 0.0060 'International Tables Vol C Tables 4.2.6.8 and 6.1.1.4'

loop_
_geom_angle_atom_site_label_1
_geom_angle_atom_site_label_2
_geom_angle_atom_site_label_3
_geom_angle
_geom_angle_site_symmetry_1
_geom_angle_site_symmetry_3
C9 C1 C21 105.66(15) . .
C9 C1 C15 111.19(16) . .
C21 C1 C15 111.59(16) . .
C9 C1 C2 112.50(16) . .
C21 C1 C2 110.99(16) . .
C15 C1 C2 105.06(15) . .
C7 C2 C3 117.47(18) . .
C7 C2 C1 124.45(17) . .
C3 C2 C1 118.03(17) . .
C4 C3 C2 121.8(2) . .
C3 C4 C5 120.37(19) . .
C4 C5 C6 118.48(19) . .
C4 C5 C8 121.25(19) . .
C6 C5 C8 120.3(2) . .
C5 C6 C7 121.0(2) . .
C2 C7 C6 120.8(2) . .
O2 C8 O1 123.2(2) . .
O2 C8 C5 120.2(2) . .
O1 C8 C5 116.6(2) . .
C14 C9 C10 117.09(19) . .
C14 C9 C1 123.70(18) . .
C10 C9 C1 119.08(18) . .
C11 C10 C9 122.0(2) . .
C10 C11 C12 120.1(2) . .
C13 C12 C11 119.1(2) . .
C12 C13 C14 120.8(2) . .
C9 C14 C13 121.0(2) . .
C16 C15 C20 117.46(19) . .
C16 C15 C1 118.82(18) . .
C20 C15 C1 123.67(19) . .
C17 C16 C15 121.7(2) . .
C18 C17 C16 120.2(2) . .
C19 C18 C17 119.4(2) . .
C18 C19 C20 120.6(2) . .
C15 C20 C19 120.7(2) . .
C26 C21 C22 117.25(19) . .
C26 C21 C1 123.57(18) . .
C22 C21 C1 119.12(18) . .
C23 C22 C21 121.4(2) . .
C24 C23 C22 120.5(2) . .
C23 C24 C25 119.3(2) . .
C24 C25 C26 120.4(2) . .
C21 C26 C25 121.0(2) . .
C29 C27 C28 116.7(3) . .
C29 C27 C30 121.3(3) . .
C28 C27 C30 122.0(3) . .
C29 C28 C27 121.8(3) 2_566 .
C27 C29 C28 121.5(3) . 2_566

loop_
_geom_bond_atom_site_label_1
_geom_bond_atom_site_label_2
_geom_bond_distance
_geom_bond_site_symmetry_2
C1 C9 1.549(3) .
C1 C21 1.551(3) .
C1 C15 1.552(3) .
C1 C2 1.556(3) .
C2 C7 1.383(3) .
C2 C3 1.398(3) .
C3 C4 1.375(3) .
C4 C5 1.382(3) .
C5 C6 1.387(3) .
C5 C8 1.481(3) .
C6 C7 1.387(3) .
C8 O2 1.254(3) .
C8 O1 1.278(3) .
C9 C14 1.388(3) .
C9 C10 1.392(3) .
C10 C11 1.377(3) .
C11 C12 1.382(3) .
C12 C13 1.371(3) .
C13 C14 1.390(3) .
C15 C16 1.387(3) .
C15 C20 1.391(3) .
C16 C17 1.381(3) .
C17 C18 1.374(3) .
C18 C19 1.373(3) .
C19 C20 1.393(3) .
C21 C26 1.386(3) .
C21 C22 1.392(3) .
C22 C23 1.382(3) .
C23 C24 1.368(3) .
C24 C25 1.373(3) .
C25 C26 1.392(3) .
C27 C29 1.370(4) .
C27 C28 1.373(4) .
C27 C30 1.511(4) .
C28 C29 1.373(4) 2_566
C29 C28 1.373(4) 2_566
